data_2221716
loop_
_publ_author_name
'Shafiq, Muhammad'
'Tahir, M. Nawaz'
'Khan, Islam Ullah'
'Arshad, Muhammad Nadeem'
'Khan, Muneeb Hayat'

_publ_section_title
;
 Methyl 5-bromo-2-[methyl(methylsulfonyl)amino]benzoate
;
_journal_coeditor_code HK2657
_journal_issue 5
_journal_name_full 'Acta Crystallographica Section E'
_journal_page_first o955
_journal_paper_doi 10.1107/S1600536809011829
_journal_volume 65
_journal_year 2009
_chemical_formula_iupac 'C10 H12 Br N O4 S'
_chemical_formula_moiety 'C10 H12 Br N O4 S'
_chemical_formula_sum 'C10 H12 Br N O4 S'
_chemical_formula_weight 322.18
_chemical_name_systematic
;
Methyl 5-bromo-2-[methyl(methylsulfonyl)amino]benzoate
;
_space_group_IT_number 14
_symmetry_cell_setting monoclinic
_symmetry_space_group_name_Hall '-P 2ybc'
_symmetry_space_group_name_H-M 'P 1 21/c 1'
_atom_sites_solution_hydrogens geom
_atom_sites_solution_primary direct
_atom_sites_solution_secondary difmap
_audit_creation_method SHELXL-97
_cell_angle_alpha 90
_cell_angle_beta 90.3060(10)
_cell_angle_gamma 90
_cell_formula_units_Z 4
_cell_length_a 6.07980(10)
_cell_length_b 10.7853(3)
_cell_length_c 19.5206(4)
_cell_measurement_reflns_used 3094
_cell_measurement_temperature 296(2)
_cell_measurement_theta_max 28.27
_cell_measurement_theta_min 2.09
_cell_volume 1280.00(5)
_computing_cell_refinement 'SAINT (Bruker, 2007)'
_computing_data_collection 'APEX2 (Bruker, 2007)'
_computing_data_reduction 'SAINT (Bruker, 2007)'
_computing_molecular_graphics 'ORTEP-3 for Windows (Farrugia, 1997) and PLATON (Spek, 2009)'
_computing_publication_material
;
WinGX (Farrugia, 1999) and PLATON (Spek, 2009)
;
_computing_structure_refinement 'SHELXL97 (Sheldrick, 2008)'
_computing_structure_solution 'SHELXS97 (Sheldrick, 2008)'
_diffrn_ambient_temperature 296(2)
_diffrn_detector_area_resol_mean 7.40
_diffrn_measured_fraction_theta_full 0.999
_diffrn_measured_fraction_theta_max 0.999
_diffrn_measurement_device_type 'Bruker Kappa APEXII CCD area-detector'
_diffrn_measurement_method \w
_diffrn_radiation_monochromator graphite
_diffrn_radiation_source 'fine-focus sealed tube'
_diffrn_radiation_type MoK\a
_diffrn_radiation_wavelength 0.71073
_diffrn_reflns_av_R_equivalents 0.0322
_diffrn_reflns_av_sigmaI/netI 0.0340
_diffrn_reflns_limit_h_max 8
_diffrn_reflns_limit_h_min -7
_diffrn_reflns_limit_k_max 14
_diffrn_reflns_limit_k_min -11
_diffrn_reflns_limit_l_max 18
_diffrn_reflns_limit_l_min -26
_diffrn_reflns_number 13682
_diffrn_reflns_theta_full 28.27
_diffrn_reflns_theta_max 28.27
_diffrn_reflns_theta_min 2.09
_diffrn_standards_number 0
_exptl_absorpt_coefficient_mu 3.376
_exptl_absorpt_correction_T_max 0.766
_exptl_absorpt_correction_T_min 0.675
_exptl_absorpt_correction_type multi-scan
_exptl_absorpt_process_details '(SADABS; Bruker, 2005)'
_exptl_crystal_colour yellow
_exptl_crystal_density_diffrn 1.672
_exptl_crystal_density_method 'not measured'
_exptl_crystal_description needle
_exptl_crystal_F_000 648
_exptl_crystal_size_max 0.28
_exptl_crystal_size_mid 0.10
_exptl_crystal_size_min 0.08
_refine_diff_density_max 0.501
_refine_diff_density_min -0.429
_refine_ls_goodness_of_fit_ref 1.041
_refine_ls_hydrogen_treatment constr
_refine_ls_matrix_type full
_refine_ls_number_parameters 157
_refine_ls_number_reflns 3170
_refine_ls_number_restraints 0
_refine_ls_restrained_S_all 1.041
_refine_ls_R_factor_all 0.0592
_refine_ls_R_factor_gt 0.0342
_refine_ls_shift/su_max 0.001
_refine_ls_shift/su_mean 0.000
_refine_ls_structure_factor_coef Fsqd
_refine_ls_weighting_details 'calc w=1/[\s^2^(Fo^2^)+(0.0383P)^2^+0.3140P] where P=(Fo^2^+2Fc^2^)/3'
_refine_ls_weighting_scheme calc
_refine_ls_wR_factor_gt 0.0762
_refine_ls_wR_factor_ref 0.0840
_reflns_number_gt 2215
_reflns_number_total 3170
_reflns_threshold_expression I>2\s(I)
_cod_data_source_file hk2657.cif
_cod_data_source_block I
_cod_original_sg_symbol_H-M 'P 21/c'
_cod_database_code 2221716
_cod_database_fobs_code 2221716

loop_
_symmetry_equiv_pos_site_id
_symmetry_equiv_pos_as_xyz
1 x,y,z
2 -x,1/2+y,1/2-z
3 -x,-y,-z
4 x,1/2-y,1/2+z

loop_
_atom_site_aniso_label
_atom_site_aniso_U_11
_atom_site_aniso_U_22
_atom_site_aniso_U_33
_atom_site_aniso_U_12
_atom_site_aniso_U_13
_atom_site_aniso_U_23
Br1 0.0607(2) 0.0684(2) 0.0489(2) 0.02120(10) 0.01720(10) -0.00240(10)
S1 0.0595(4) 0.0354(3) 0.0342(3) 0.0018(3) 0.0066(3) -0.0019(3)
O1 0.0388(10) 0.0460(10) 0.0593(11) 0.0085(8) 0.0031(8) -0.0053(9)
O2 0.0691(14) 0.0389(10) 0.0769(13) 0.0149(9) 0.0276(11) 0.0158(10)
O3 0.0828(16) 0.0770(14) 0.0520(12) 0.0100(12) 0.0257(11) -0.0111(11)
O4 0.1016(17) 0.0352(10) 0.0510(11) -0.0133(10) 0.0043(11) -0.0036(9)
N1 0.0501(13) 0.0370(11) 0.0343(10) -0.0033(9) 0.0034(9) 0.0001(9)
C1 0.0374(13) 0.0351(12) 0.0327(11) 0.0055(10) -0.0008(10) -0.0006(10)
C2 0.0418(14) 0.0350(13) 0.0315(11) 0.0009(10) 0.0003(10) -0.0019(10)
C3 0.0645(18) 0.0357(14) 0.0452(14) 0.0104(12) 0.0036(12) 0.0063(11)
C4 0.0591(18) 0.0456(15) 0.0495(15) 0.0225(13) 0.0059(13) -0.0023(12)
C5 0.0431(14) 0.0423(14) 0.0346(12) 0.0070(11) 0.0020(10) -0.0058(10)
C6 0.0441(14) 0.0387(13) 0.0347(12) 0.0059(12) 0.0025(10) 0.0032(10)
C7 0.0476(16) 0.0397(14) 0.0318(11) 0.0093(12) 0.0045(10) 0.0024(10)
C8 0.0525(19) 0.068(2) 0.0695(19) 0.0233(15) 0.0025(15) -0.0155(16)
C9 0.064(2) 0.0674(19) 0.0600(17) -0.0252(16) 0.0120(14) -0.0095(15)
C10 0.081(2) 0.063(2) 0.066(2) 0.0056(17) -0.0241(18) -0.0031(15)

loop_
_atom_site_type_symbol
_atom_site_label
_atom_site_fract_x
_atom_site_fract_y
_atom_site_fract_z
_atom_site_U_iso_or_equiv
_atom_site_thermal_displace_type
_atom_site_calc_flag
_atom_site_refinement_flags
_atom_site_occupancy
Br Br1 0.87436(5) 0.17725(3) -0.052360(10) 0.05930(10) Uani . . 1.000
S S1 0.31436(11) 0.27222(6) 0.25490(3) 0.0430(2) Uani . . 1.000
O O1 0.0398(3) 0.36804(16) 0.10645(9) 0.0480(6) Uani . . 1.000
O O2 0.3103(3) 0.49394(17) 0.07246(10) 0.0615(7) Uani . . 1.000
O O3 0.1288(3) 0.2765(2) 0.29944(10) 0.0705(8) Uani . . 1.000
O O4 0.3995(4) 0.38536(16) 0.22837(9) 0.0626(8) Uani . . 1.000
N N1 0.2453(3) 0.18507(17) 0.18980(10) 0.0405(7) Uani . . 1.000
C C1 0.3871(4) 0.2795(2) 0.08386(11) 0.0351(7) Uani . . 1.000
C C2 0.3870(4) 0.1830(2) 0.13144(11) 0.0361(7) Uani . . 1.000
C C3 0.5263(4) 0.0825(2) 0.12135(13) 0.0485(9) Uani . . 1.000
C C4 0.6658(4) 0.0783(3) 0.06623(13) 0.0514(9) Uani . . 1.000
C C5 0.6714(4) 0.1765(2) 0.02093(12) 0.0400(8) Uani . . 1.000
C C6 0.5328(4) 0.2764(2) 0.02934(12) 0.0392(8) Uani . . 1.000
C C7 0.2441(4) 0.3927(2) 0.08770(11) 0.0397(8) Uani . . 1.000
C C8 -0.1053(5) 0.4740(3) 0.11019(16) 0.0633(11) Uani . . 1.000
C C9 0.1119(5) 0.0733(3) 0.20332(15) 0.0638(11) Uani . . 1.000
C C10 0.5280(6) 0.1954(3) 0.29790(17) 0.0701(12) Uani . . 1.000
H H3 0.52509 0.01710 0.15239 0.0581 Uiso . . 1.000
H H4 0.75581 0.00965 0.05948 0.0616 Uiso . . 1.000
H H6 0.53683 0.34191 -0.00159 0.0470 Uiso . . 1.000
H H8A -0.03451 0.53922 0.13547 0.0948 Uiso . . 1.000
H H8B -0.23879 0.45063 0.13284 0.0948 Uiso . . 1.000
H H8C -0.13892 0.50247 0.06473 0.0948 Uiso . . 1.000
H H9A 0.05001 0.04344 0.16109 0.0955 Uiso . . 1.000
H H9B -0.00446 0.09371 0.23442 0.0955 Uiso . . 1.000
H H9C 0.20333 0.01021 0.22325 0.0955 Uiso . . 1.000
H H10A 0.65597 0.19335 0.26931 0.1052 Uiso . . 1.000
H H10B 0.48324 0.11214 0.30829 0.1052 Uiso . . 1.000
H H10C 0.56198 0.23847 0.33966 0.1052 Uiso . . 1.000

loop_
_atom_type_symbol
_atom_type_description
_atom_type_scat_dispersion_real
_atom_type_scat_dispersion_imag
_atom_type_scat_source
C C 0.0033 0.0016 'International Tables Vol C Tables 4.2.6.8 and 6.1.1.4'
H H 0.0000 0.0000 'International Tables Vol C Tables 4.2.6.8 and 6.1.1.4'
N N 0.0061 0.0033 'International Tables Vol C Tables 4.2.6.8 and 6.1.1.4'
O O 0.0106 0.0060 'International Tables Vol C Tables 4.2.6.8 and 6.1.1.4'
S S 0.1246 0.1234 'International Tables Vol C Tables 4.2.6.8 and 6.1.1.4'
Br Br -0.2901 2.4595 'International Tables Vol C Tables 4.2.6.8 and 6.1.1.4'

loop_
_geom_angle_atom_site_label_1
_geom_angle_atom_site_label_2
_geom_angle_atom_site_label_3
_geom_angle_site_symmetry_1
_geom_angle_site_symmetry_2
_geom_angle_site_symmetry_3
_geom_angle
_geom_angle_publ_flag
O3 S1 O4 . . . 118.90(13) no
O3 S1 N1 . . . 106.95(11) no
O3 S1 C10 . . . 108.04(14) no
O4 S1 N1 . . . 107.61(10) no
O4 S1 C10 . . . 108.04(15) no
N1 S1 C10 . . . 106.71(13) no
C7 O1 C8 . . . 115.4(2) no
S1 N1 C2 . . . 118.33(15) no
S1 N1 C9 . . . 118.00(17) no
C2 N1 C9 . . . 117.55(19) no
C2 C1 C6 . . . 119.7(2) no
C2 C1 C7 . . . 124.8(2) no
C6 C1 C7 . . . 115.46(19) no
N1 C2 C1 . . . 121.4(2) no
N1 C2 C3 . . . 119.6(2) no
C1 C2 C3 . . . 119.0(2) no
C2 C3 C4 . . . 121.0(2) no
C3 C4 C5 . . . 119.6(3) no
Br1 C5 C4 . . . 120.37(18) no
Br1 C5 C6 . . . 119.20(17) no
C4 C5 C6 . . . 120.4(2) no
C1 C6 C5 . . . 120.2(2) no
O1 C7 O2 . . . 124.5(2) no
O1 C7 C1 . . . 113.27(19) no
O2 C7 C1 . . . 122.1(2) no
C2 C3 H3 . . . 119.00 no
C4 C3 H3 . . . 119.00 no
C3 C4 H4 . . . 120.00 no
C5 C4 H4 . . . 120.00 no
C1 C6 H6 . . . 120.00 no
C5 C6 H6 . . . 120.00 no
O1 C8 H8A . . . 109.00 no
O1 C8 H8B . . . 109.00 no
O1 C8 H8C . . . 109.00 no
H8A C8 H8B . . . 109.00 no
H8A C8 H8C . . . 109.00 no
H8B C8 H8C . . . 109.00 no
N1 C9 H9A . . . 109.00 no
N1 C9 H9B . . . 109.00 no
N1 C9 H9C . . . 109.00 no
H9A C9 H9B . . . 109.00 no
H9A C9 H9C . . . 109.00 no
H9B C9 H9C . . . 109.00 no
S1 C10 H10A . . . 109.00 no
S1 C10 H10B . . . 109.00 no
S1 C10 H10C . . . 110.00 no
H10A C10 H10B . . . 109.00 no
H10A C10 H10C . . . 109.00 no
H10B C10 H10C . . . 109.00 no

loop_
_geom_bond_atom_site_label_1
_geom_bond_atom_site_label_2
_geom_bond_site_symmetry_1
_geom_bond_site_symmetry_2
_geom_bond_distance
_geom_bond_publ_flag
Br1 C5 . . 1.894(2) no
S1 O3 . . 1.429(2) no
S1 O4 . . 1.424(2) no
S1 N1 . . 1.634(2) no
S1 C10 . . 1.751(4) no
O1 C7 . . 1.324(3) no
O1 C8 . . 1.446(4) no
O2 C7 . . 1.202(3) no
N1 C2 . . 1.432(3) no
N1 C9 . . 1.478(4) no
C1 C2 . . 1.395(3) no
C1 C6 . . 1.389(3) no
C1 C7 . . 1.501(3) no
C2 C3 . . 1.390(3) no
C3 C4 . . 1.374(4) no
C4 C5 . . 1.380(4) no
C5 C6 . . 1.378(3) no
C3 H3 . . 0.9300 no
C4 H4 . . 0.9300 no
C6 H6 . . 0.9300 no
C8 H8A . . 0.9600 no
C8 H8B . . 0.9600 no
C8 H8C . . 0.9600 no
C9 H9A . . 0.9600 no
C9 H9B . . 0.9600 no
C9 H9C . . 0.9600 no
C10 H10A . . 0.9600 no
C10 H10B . . 0.9600 no
C10 H10C . . 0.9600 no

loop_
_geom_contact_atom_site_label_1
_geom_contact_atom_site_label_2
_geom_contact_distance
_geom_contact_site_symmetry_1
_geom_contact_site_symmetry_2
_geom_contact_publ_flag
Br1 O3 3.3255(19) . 4_654 no
Br1 H4 3.0200 . 3_755 no
Br1 H9A 3.2200 . 3_655 no
Br1 H10C 2.9700 . 4_554 no
S1 O1 3.4929(19) . . no
S1 C7 3.537(2) . . no
O1 S1 3.4929(19) . . no
O1 O4 3.229(3) . . no
O1 N1 2.843(3) . . no
O2 C6 3.319(3) . 3_665 no
O3 Br1 3.3255(19) . 4_455 no
O4 O1 3.229(3) . . no
O4 C7 2.900(3) . . no
O4 C10 3.412(4) . 2_655 no
O4 C1 3.044(3) . . no
O2 H6 2.5900 . . no
O2 H8C 2.7400 . . no
O2 H8A 2.4800 . . no
O2 H8C 2.8700 . 3_565 no
O2 H6 2.4300 . 3_665 no
O3 H8A 2.9200 . 2_545 no
O3 H9B 2.4800 . . no
O4 H3 2.7600 . 2_655 no
O4 H9C 2.9200 . 2_655 no
O4 H10B 2.6500 . 2_655 no
N1 O1 2.843(3) . . no
C1 O4 3.044(3) . . no
C6 O2 3.319(3) . 3_665 no
C6 C8 3.441(4) . 1_655 no
C7 S1 3.537(2) . . no
C7 O4 2.900(3) . . no
C8 C6 3.441(4) . 1_455 no
C10 O4 3.412(4) . 2_645 no
C1 H8B 3.0800 . 1_655 no
C3 H9C 2.9100 . . no
C3 H9A 3.0300 . . no
C4 H9A 3.0000 . 1_655 no
C6 H8B 3.0800 . 1_655 no
C9 H3 2.7700 . . no
C9 H10B 3.0700 . . no
H3 C9 2.7700 . . no
H3 H9C 2.4000 . . no
H3 O4 2.7600 . 2_645 no
H4 Br1 3.0200 . 3_755 no
H6 O2 2.5900 . . no
H6 O2 2.4300 . 3_665 no
H8A O2 2.4800 . . no
H8A O3 2.9200 . 2_555 no
H8B C1 3.0800 . 1_455 no
H8B C6 3.0800 . 1_455 no
H8B H10B 2.5700 . 2_555 no
H8C O2 2.7400 . . no
H8C O2 2.8700 . 3_565 no
H9A C3 3.0300 . . no
H9A C4 3.0000 . 1_455 no
H9A Br1 3.2200 . 3_655 no
H9B O3 2.4800 . . no
H9B H10A 2.4300 . 1_455 no
H9C C3 2.9100 . . no
H9C H3 2.4000 . . no
H9C O4 2.9200 . 2_645 no
H10A H9B 2.4300 . 1_655 no
H10B C9 3.0700 . . no
H10B O4 2.6500 . 2_645 no
H10B H8B 2.5700 . 2_545 no
H10C Br1 2.9700 . 4_555 no

loop_
_geom_hbond_atom_site_label_D
_geom_hbond_atom_site_label_H
_geom_hbond_atom_site_label_A
_geom_hbond_site_symmetry_A
_geom_hbond_distance_DH
_geom_hbond_distance_HA
_geom_hbond_distance_DA
_geom_hbond_angle_DHA
_geom_hbond_publ_flag
C6 H6 O2 3_665 0.93 2.43 3.319(3) 159 yes

loop_
_geom_torsion_atom_site_label_1
_geom_torsion_atom_site_label_2
_geom_torsion_atom_site_label_3
_geom_torsion_atom_site_label_4
_geom_torsion_site_symmetry_1
_geom_torsion_site_symmetry_2
_geom_torsion_site_symmetry_3
_geom_torsion_site_symmetry_4
_geom_torsion
_geom_torsion_publ_flag
O3 S1 N1 C2 . . . . 169.01(17) no
O3 S1 N1 C9 . . . . -39.1(2) no
O4 S1 N1 C2 . . . . 40.2(2) no
O4 S1 N1 C9 . . . . -167.94(19) no
C10 S1 N1 C2 . . . . -75.6(2) no
C10 S1 N1 C9 . . . . 76.3(2) no
C8 O1 C7 O2 . . . . -2.1(3) no
C8 O1 C7 C1 . . . . -179.4(2) no
S1 N1 C2 C1 . . . . -77.8(3) no
S1 N1 C2 C3 . . . . 102.8(2) no
C9 N1 C2 C1 . . . . 130.3(2) no
C9 N1 C2 C3 . . . . -49.2(3) no
C6 C1 C2 N1 . . . . 177.6(2) no
C6 C1 C2 C3 . . . . -3.0(3) no
C7 C1 C2 N1 . . . . -0.2(4) no
C7 C1 C2 C3 . . . . 179.3(2) no
C2 C1 C6 C5 . . . . 2.2(3) no
C7 C1 C6 C5 . . . . -179.9(2) no
C2 C1 C7 O1 . . . . -41.7(3) no
C2 C1 C7 O2 . . . . 141.0(2) no
C6 C1 C7 O1 . . . . 140.6(2) no
C6 C1 C7 O2 . . . . -36.8(3) no
N1 C2 C3 C4 . . . . -179.4(2) no
C1 C2 C3 C4 . . . . 1.2(4) no
C2 C3 C4 C5 . . . . 1.4(4) no
C3 C4 C5 Br1 . . . . 176.30(19) no
C3 C4 C5 C6 . . . . -2.3(4) no
Br1 C5 C6 C1 . . . . -178.13(18) no
C4 C5 C6 C1 . . . . 0.5(4) no

loop_
_cod_related_entry_id
_cod_related_entry_database
_cod_related_entry_code
1 ChemSpider 24742082
